data_1551283
loop_
_publ_author_name
'Kraemer, Tobias'
'Tuna, Floriana'
'Pike, Sebastian D.'

_publ_section_title
;
 Photo-redox reactivity of titanium-oxo clusters: mechanistic insight into
 a two-electron intramolecular process, and structural characterisation of
 mixed-valent Ti(III)/Ti(IV) products
;
_journal_name_full 'Chemical Science'
_journal_paper_doi 10.1039/C9SC01241A
_journal_year 2019
_chemical_absolute_configuration ad
_chemical_compound_source 'Lab 301, Dept Chem, Uni Cambridge'
_chemical_formula_moiety 'C72 H60 O16 P6 Ti4'
_chemical_formula_sum 'C72 H60 O16 P6 Ti4'
_chemical_formula_weight 1558.70
_chemical_name_systematic '[Ti4O4(O2PPh2)6][O2}2'
_space_group_IT_number 217
_space_group_name_Hall 'I -4 2 3'
_space_group_name_H-M_alt 'I -4 3 m'
_symmetry_cell_setting cubic
_symmetry_space_group_name_Hall 'I -4 2 3'
_symmetry_space_group_name_H-M 'I -4 3 m'
_atom_sites_solution_hydrogens difmap
_atom_sites_solution_primary direct
_audit_creation_date 2019-03-04
_audit_creation_method CRYSTALS_ver_14.61
_audit_update_record
;
2019-04-24 deposited with the CCDC.    2019-06-06 downloaded from the CCDC.
;
_cell_angle_alpha 90
_cell_angle_beta 90
_cell_angle_gamma 90
_cell_formula_units_Z 2
_cell_length_a 15.069(9)
_cell_length_b 15.069(9)
_cell_length_c 15.069(9)
_cell_measurement_reflns_used 4136
_cell_measurement_temperature 180
_cell_measurement_theta_max 117
_cell_measurement_theta_min 8
_cell_volume 3422(4)
_computing_cell_refinement 'Apex2 (Bruker AXS, 2006)'
_computing_data_collection 'Apex2 (Bruker AXS, 2006)'
_computing_data_reduction 'Apex2 (Bruker AXS, 2006)'
_computing_molecular_graphics 'CAMERON (Watkin et al., 1996)'
_computing_publication_material 'CRYSTALS (Betteridge et al., 2003)'
_computing_structure_refinement 'CRYSTALS (Betteridge et al., 2003)'
_computing_structure_solution 'SIR92 (Altomare et al., 1994)'
_diffrn_ambient_temperature 180
_diffrn_measured_fraction_theta_full 1.000
_diffrn_measured_fraction_theta_max 1.000
_diffrn_measurement_device Area
_diffrn_measurement_device_type 'Bruker Kappa Apex2'
_diffrn_measurement_method \w/2\q
_diffrn_radiation_monochromator graphite
_diffrn_radiation_type 'Cu K\a'
_diffrn_radiation_wavelength 1.54178
_diffrn_reflns_av_R_equivalents 0.214
_diffrn_reflns_limit_h_max 8
_diffrn_reflns_limit_h_min -14
_diffrn_reflns_limit_k_max 7
_diffrn_reflns_limit_k_min -16
_diffrn_reflns_limit_l_max 16
_diffrn_reflns_limit_l_min -11
_diffrn_reflns_number 4136
_diffrn_reflns_theta_full 58.538
_diffrn_reflns_theta_max 58.538
_diffrn_reflns_theta_min 4.149
_diffrn_standards_number 0
_exptl_absorpt_coefficient_mu 5.743
_exptl_absorpt_correction_T_max 1.00
_exptl_absorpt_correction_T_min 1.00
_exptl_absorpt_correction_type multi-scan
_exptl_absorpt_process_details 'SADABS (Siemens, 1996)'
_exptl_crystal_colour yellow
_exptl_crystal_density_diffrn 1.513
_exptl_crystal_density_method 'not measured'
_exptl_crystal_description block
_exptl_crystal_F_000 1596
_exptl_crystal_recrystallization_method 'single crystal to single crystal transformation'
_exptl_crystal_size_max 0.07
_exptl_crystal_size_mid 0.07
_exptl_crystal_size_min 0.07
_refine_diff_density_max 1.68
_refine_diff_density_min -0.85
_refine_ls_abs_structure_details 'Flack (1983), 215 Friedel-pairs'
_refine_ls_abs_structure_Flack 0.07(8)
_refine_ls_extinction_method None
_refine_ls_goodness_of_fit_ref 0.9385
_refine_ls_hydrogen_treatment constr
_refine_ls_matrix_type full
_refine_ls_number_parameters 67
_refine_ls_number_reflns 489
_refine_ls_number_restraints 272
_refine_ls_R_factor_all 0.2717
_refine_ls_R_factor_gt 0.1390
_refine_ls_shift/su_max 0.0003973
_refine_ls_shift/su_mean 0.0000617
_refine_ls_structure_factor_coef Fsqd
_refine_ls_weighting_details
;
 Method= Modified Sheldrick 
 w=1/[\s^2^(F^2^) + ( 0.02P)^2^ +93.43P] 
 ,where P=(max(Fo^2^,0) + 2Fc^2^)/3 
;
_refine_ls_weighting_scheme calc
_refine_ls_wR_factor_all 0.2587
_refine_ls_wR_factor_gt 0.2153
_refine_ls_wR_factor_ref 0.2587
_reflns_limit_h_max 9
_reflns_limit_h_min -9
_reflns_limit_k_max 11
_reflns_limit_k_min 0
_reflns_limit_l_max 16
_reflns_limit_l_min 1
_reflns_number_gt 180
_reflns_number_total 494
_reflns_threshold_expression I>2.0\s(I)
_oxford_diffrn_Wilson_B_factor 3.36
_oxford_diffrn_Wilson_scale 945.63
_oxford_refine_ls_r_factor_ref 0.2717
_oxford_refine_ls_scale 0.0929(2)
_oxford_reflns_number_all 489
_oxford_reflns_threshold_expression_ref I>-3.0\s(I)
_oxford_structure_analysis_title 'SP_B1_0068 in I-43m'
_cod_data_source_file c9sc01241a2.cif
_cod_data_source_block 7ox
_cod_depositor_comments
;
The following automatic conversions were performed:

'_exptl_absorpt_correction_type' value 'Multi-scan' changed to
'multi-scan' according to
/home/data/users/saulius/crontab/automatic-downloads/rss-feeds/RSC/lib/dictionaries/cif_core.dic
dictionary named 'cif_core.dic' version 2.4.2 from 2011-04-26.

Automatic conversion script
Id: cif_fix_values 4973 2017-02-22 13:04:09Z antanas 
;
_cod_original_cell_volume 3421.5176(13)
_cod_original_sg_symbol_Hall 'I -4 2 3 '
_cod_original_sg_symbol_H-M 'I -4 3 m '
_cod_database_code 1551283

loop_
_symmetry_equiv_pos_as_xyz
x,y,z
x+1/2,y+1/2,z+1/2
y,z,x
y+1/2,z+1/2,x+1/2
z,x,y
z+1/2,x+1/2,y+1/2
y,-x,-z
y+1/2,-x+1/2,-z+1/2
z,-y,-x
z+1/2,-y+1/2,-x+1/2
x,-z,-y
x+1/2,-z+1/2,-y+1/2
-x,-y,z
-x+1/2,-y+1/2,z+1/2
-z,x,-y
-z+1/2,x+1/2,-y+1/2
-x,y,-z
-x+1/2,y+1/2,-z+1/2
-y,-z,x
-y+1/2,-z+1/2,x+1/2
-z,-x,y
-z+1/2,-x+1/2,y+1/2
-y,x,-z
-y+1/2,x+1/2,-z+1/2
-z,y,-x
-z+1/2,y+1/2,-x+1/2
-x,z,-y
-x+1/2,z+1/2,-y+1/2
-y,z,-x
-y+1/2,z+1/2,-x+1/2
z,y,x
z+1/2,y+1/2,x+1/2
x,z,y
x+1/2,z+1/2,y+1/2
y,x,z
y+1/2,x+1/2,z+1/2
y,-z,-x
y+1/2,-z+1/2,-x+1/2
-y,-x,z
-y+1/2,-x+1/2,z+1/2
-z,-y,x
-z+1/2,-y+1/2,x+1/2
-x,-z,y
-x+1/2,-z+1/2,y+1/2
x,-y,-z
x+1/2,-y+1/2,-z+1/2
z,-x,-y
z+1/2,-x+1/2,-y+1/2

loop_
_atom_site_label
_atom_site_type_symbol
_atom_site_fract_x
_atom_site_fract_y
_atom_site_fract_z
_atom_site_U_iso_or_equiv
_atom_site_occupancy
_atom_site_adp_type
_atom_site_refinement_flags_posn
_atom_site_refinement_flags_adp
C1 C -0.568(1) -0.8216(10) -0.568(1) 0.1931 1.0000 Uani DS T
C2 C -0.5377(9) -0.8949(10) -0.6004(9) 0.1982 0.5000 Uani D .
C3 C -0.5939(10) -0.9456(9) -0.6541(10) 0.2055 0.5000 Uani D .
C4 C -0.6731(9) -0.9232(10) -0.6731(9) 0.2073 1.0000 Uani DS T
C5 C -0.7001(9) -0.8504(10) -0.6400(9) 0.2044 0.5000 Uani D .
C6 C -0.6481(10) -0.7963(9) -0.5854(10) 0.1975 0.5000 Uani D .
Ti1 Ti -0.4292(4) -0.5708(4) -0.5708(4) 0.1420 1.0000 Uani S T
O2 O -0.4386(7) -0.6989(12) -0.5614(7) 0.1486 1.0000 Uani S T
P3 P -0.5000 -0.7535(10) -0.5000 0.1738 1.0000 Uani S T
O5 O -0.5582(11) -0.5582(11) -0.5582(11) 0.1391 1.0000 Uani S T
H21 H -0.4769 -0.9153 -0.5904 0.1432 0.5000 Uiso R .
H31 H -0.5788 -0.9964 -0.6891 0.2330 0.5000 Uiso R .
H51 H -0.7619 -0.8405 -0.6513 0.2760 0.5000 Uiso R .
H61 H -0.6698 -0.7404 -0.5605 0.1620 0.5000 Uiso R .
H41 H -0.7110 -0.9562 -0.7110 0.1975 1.0000 Uiso RS .

loop_
_atom_site_aniso_label
_atom_site_aniso_U_11
_atom_site_aniso_U_22
_atom_site_aniso_U_33
_atom_site_aniso_U_23
_atom_site_aniso_U_13
_atom_site_aniso_U_12
C1 0.220(15) 0.140(19) 0.220(15) 0.004(13) 0.023(16) 0.004(13)
C2 0.222(16) 0.15(2) 0.222(16) 0.001(14) 0.022(16) 0.005(14)
C3 0.229(16) 0.159(19) 0.228(16) -0.007(14) 0.017(16) 0.003(15)
C4 0.230(15) 0.16(2) 0.230(15) -0.003(13) 0.014(16) -0.003(13)
C5 0.229(16) 0.16(2) 0.228(16) 0.003(14) 0.020(16) -0.003(15)
C6 0.222(16) 0.148(19) 0.222(16) 0.006(14) 0.021(17) 0.000(15)
Ti1 0.142(4) 0.142(4) 0.142(4) 0.009(4) -0.009(4) -0.009(4)
O2 0.134(10) 0.178(15) 0.134(10) 0.001(9) 0.060(13) -0.001(9)
P3 0.170(8) 0.181(14) 0.170(8) 0.0000 0.041(12) 0.0000
O5 0.139(11) 0.139(11) 0.139(11) 0.026(14) 0.026(14) 0.026(14)

loop_
_atom_type_symbol
_atom_type_scat_dispersion_real
_atom_type_scat_dispersion_imag
_atom_type_scat_Cromer_Mann_a1
_atom_type_scat_Cromer_Mann_b1
_atom_type_scat_Cromer_Mann_a2
_atom_type_scat_Cromer_Mann_b2
_atom_type_scat_Cromer_Mann_a3
_atom_type_scat_Cromer_Mann_b3
_atom_type_scat_Cromer_Mann_a4
_atom_type_scat_Cromer_Mann_b4
_atom_type_scat_Cromer_Mann_c
_atom_type_scat_source
C 0.0181 0.0091 2.3100 20.8439 1.0200 10.2075 1.5886 0.5687 0.8650 51.6512 0.2156 'International Tables Vol C 4.2.6.8 and 6.1.1.4'
H 0.0000 0.0000 0.4930 10.5109 0.3229 26.1257 0.1402 3.1424 0.0408 57.7998 0.0030 'International Tables Vol C 4.2.6.8 and 6.1.1.4'
O 0.0492 0.0322 3.0485 13.2771 2.2868 5.7011 1.5463 0.3239 0.8670 32.9089 0.2508 'International Tables Vol C 4.2.6.8 and 6.1.1.4'
P 0.2955 0.4335 6.4345 1.9067 4.1791 27.1570 1.7800 0.5260 1.4908 68.1645 1.1149 'International Tables Vol C 4.2.6.8 and 6.1.1.4'
Ti 0.2191 1.8069 9.7595 7.8508 7.3558 0.5000 1.6991 35.6338 1.9021 116.1050 1.2807 'International Tables Vol C 4.2.6.8 and 6.1.1.4'

loop_
_geom_angle_atom_site_label_1
_geom_angle_site_symmetry_1
_geom_angle_atom_site_label_2
_geom_angle_atom_site_label_3
_geom_angle_site_symmetry_3
_geom_angle
_geom_angle_publ_flag
C2 31_555 C1 C6 31_555 120.63(3) yes
C2 31_555 C1 C2 . 62.33(4) yes
C6 31_555 C1 C2 . 88.50(3) yes
C2 31_555 C1 C6 . 88.50(6) yes
C6 31_555 C1 C6 . 62.33(4) yes
C2 . C1 C6 . 120.63(4) yes
C2 31_555 C1 P3 . 120.4(6) yes
C6 31_555 C1 P3 . 119.0(6) yes
C2 . C1 P3 . 120.4(6) yes
C6 . C1 P3 . 119.0(6) yes
C2 31_555 C2 C1 . 58.83(2) yes
C2 31_555 C2 C6 31_555 90.00(2) yes
C1 . C2 C6 31_555 45.75(3) yes
C2 31_555 C2 C3 . 88.88(3) yes
C1 . C2 C3 . 117.96(4) yes
C6 31_555 C2 C3 . 88.68(4) yes
C2 31_555 C2 H21 . 123.7 no
C1 . C2 H21 . 122.9 no
C6 31_555 C2 H21 . 134.0 no
C3 . C2 H21 . 119.1 no
C2 . C3 C5 31_555 91.32(4) yes
C2 . C3 C3 31_555 91.12(4) yes
C5 31_555 C3 C3 31_555 90.00(4) yes
C2 . C3 C4 . 123.70(5) yes
C5 31_555 C3 C4 . 46.95(3) yes
C3 31_555 C3 C4 . 59.76(4) yes
C2 . C3 H31 . 127.7 no
C5 31_555 C3 H31 . 122.3 no
C3 31_555 C3 H31 . 123.9 no
C4 . C3 H31 . 108.1 no
C3 . C4 C3 31_555 60.48(4) yes
C3 . C4 C5 31_555 86.10(3) yes
C3 31_555 C4 C5 31_555 116.06(3) yes
C3 . C4 C5 . 116.06(3) yes
C3 31_555 C4 C5 . 86.10(3) yes
C5 31_555 C4 C5 . 60.48(4) yes
C3 . C4 H41 . 124.2 no
C3 31_555 C4 H41 . 124.2 no
C5 31_555 C4 H41 . 119.7 no
C5 . C4 H41 . 119.7 no
C3 31_555 C5 C5 31_555 90.00(2) yes
C3 31_555 C5 C4 . 46.95(3) yes
C5 31_555 C5 C4 . 59.76(2) yes
C3 31_555 C5 C6 . 91.32(4) yes
C5 31_555 C5 C6 . 91.12(4) yes
C4 . C5 C6 . 123.70(4) yes
C3 31_555 C5 H51 . 126.1 no
C5 31_555 C5 H51 . 124.1 no
C4 . C5 H51 . 112.1 no
C6 . C5 H51 . 123.9 no
C5 . C6 C6 31_555 88.88(3) yes
C5 . C6 C1 . 117.96(5) yes
C6 31_555 C6 C1 . 58.84(4) yes
C5 . C6 C2 31_555 88.68(4) yes
C6 31_555 C6 C2 31_555 90.00(4) yes
C1 . C6 C2 31_555 45.75(3) yes
C5 . C6 H61 . 122.7 no
C6 31_555 C6 H61 . 120.5 no
C1 . C6 H61 . 119.3 no
C2 31_555 C6 H61 . 133.7 no
Ti1 35_555 Ti1 Ti1 41_445 60.00(2) yes
Ti1 35_555 Ti1 O2 . 130.6(4) yes
Ti1 41_445 Ti1 O2 . 130.6(4) yes
Ti1 35_555 Ti1 P3 . 112.32(18) yes
Ti1 41_445 Ti1 P3 . 112.32(18) yes
O2 . Ti1 P3 . 22.8(5) yes
Ti1 35_555 Ti1 O5 . 39.8(5) yes
Ti1 41_445 Ti1 O5 . 82.1(8) yes
O2 . Ti1 O5 . 90.9(6) yes
P3 . Ti1 O5 . 73.5(3) yes
Ti1 . O2 P3 . 128.1(11) yes
C1 17_454 P3 C1 . 109.4(10) yes
C1 17_454 P3 O2 31_555 107.9(3) yes
C1 . P3 O2 31_555 107.9(3) yes
C1 17_454 P3 O2 . 107.9(3) yes
C1 . P3 O2 . 107.9(3) yes
O2 31_555 P3 O2 . 115.7(15) yes
C1 17_454 P3 Ti1 . 120.4(4) yes
C1 . P3 Ti1 . 120.4(4) yes
O2 31_555 P3 Ti1 . 86.6(9) yes
O2 . P3 Ti1 . 29.1(7) yes
C1 17_454 P3 Ti1 3_555 120.4(4) yes
C1 . P3 Ti1 3_555 120.4(4) yes
O2 31_555 P3 Ti1 3_555 29.1(7) yes
O2 . P3 Ti1 3_555 86.6(9) yes
Ti1 . P3 Ti1 3_555 57.5(4) yes
Ti1 . O5 Ti1 3_555 100.5(10) yes
Ti1 . O5 Ti1 5_555 100.5(10) yes
Ti1 3_555 O5 Ti1 5_555 100.5(10) yes

loop_
_geom_bond_atom_site_label_1
_geom_bond_atom_site_label_2
_geom_bond_site_symmetry_2
_geom_bond_distance
_geom_bond_publ_flag
C1 C2 31_555 1.2909(16) yes
C1 C6 31_555 1.2909(16) yes
C1 C2 . 1.2909(16) yes
C1 C6 . 1.2909(17) yes
C1 P3 . 1.78(2) yes
C2 C2 31_555 1.3361(17) yes
C2 C6 31_555 1.801(2) yes
C2 C3 . 1.398(4) yes
C2 H21 . 0.977 no
C3 C5 31_555 1.737(2) yes
C3 C3 31_555 1.2815(17) yes
C3 C4 . 1.2722(17) yes
C3 H31 . 0.958 no
C4 C5 31_555 1.2722(16) yes
C4 C5 . 1.2722(16) yes
C4 H41 . 0.949 no
C5 C5 31_555 1.2814(17) yes
C5 C6 . 1.398(4) yes
C5 H51 . 0.958 no
C6 C6 31_555 1.3360(17) yes
C6 H61 . 0.979 no
Ti1 Ti1 35_555 3.018(17) yes
Ti1 Ti1 41_445 3.018(17) yes
Ti1 O2 . 1.941(19) yes
Ti1 P3 . 3.139(13) yes
Ti1 O5 . 1.963(13) yes
O2 P3 . 1.545(17) yes

loop_
_geom_hbond_atom_site_label_D
_geom_hbond_atom_site_label_H
_geom_hbond_atom_site_label_A
_geom_hbond_site_symmetry_A
_geom_hbond_angle_DHA
_geom_hbond_distance_DH
_geom_hbond_distance_HA
_geom_hbond_distance_DA
_geom_hbond_publ_flag
C2 H21 C2 25_454 124.6(3) 0.977 2.275 2.94(2) yes
C2 H21 C3 13_435 126.5(7) 0.977 2.541 3.22(2) yes
C5 H51 C5 35_555 129.61(6) 0.958 2.507 3.20(2) yes
C6 H61 C6 35_555 135.05(6) 0.979 2.389 3.16(2) yes
